data_1100788
loop_
_publ_author_name
'Hidenobu Kajitani'
'Yoshiaki Tanabe'
'Shigeki Kuwata'
'Masakazu Iwasaki'
'Youichi Ishii'

_publ_section_title
;
 Cyanamido-Bridged Diiridium Complex: a Reactive Building Block for
 Polynuclear Cyanamido Complexes
;
_journal_issue 10
_journal_name_full Organometallics
_journal_page_first 2251
_journal_page_last 2254
_journal_paper_doi 10.1021/om048978i
_journal_volume 24
_journal_year 2005
_chemical_formula_moiety 'C22 H30 Ir2 N4 '
_chemical_formula_sum 'C22 H30 Ir2 N4'
_chemical_formula_weight 734.95
_space_group_IT_number 62
_space_group_name_Hall '-P 2ac 2n'
_space_group_name_H-M_alt 'P n m a'
_symmetry_cell_setting orthorhombic
_symmetry_Int_Tables_number 62
_symmetry_space_group_name_Hall '-P 2ac 2n'
_symmetry_space_group_name_H-M 'P n m a'
_cell_angle_alpha 90
_cell_angle_beta 90
_cell_angle_gamma 90
_cell_formula_units_Z 4
_cell_length_a 21.365(6)
_cell_length_b 15.428(5)
_cell_length_c 6.697(5)
_cell_measurement_reflns_used 25
_cell_measurement_temperature 294.1
_cell_measurement_theta_max 20.0
_cell_measurement_theta_min 19.8
_cell_volume 2207(1)
_diffrn_measured_fraction_theta_full 0.9898
_diffrn_measured_fraction_theta_max 0.9898
_diffrn_measurement_device_type 'Rigaku AFC7R'
_diffrn_measurement_method \w
_diffrn_radiation_type 'Mo K\a'
_diffrn_radiation_wavelength 0.7107
_diffrn_reflns_av_R_equivalents ?
_diffrn_reflns_limit_h_max 27
_diffrn_reflns_limit_h_min 0
_diffrn_reflns_limit_k_max 20
_diffrn_reflns_limit_k_min 0
_diffrn_reflns_limit_l_max 0
_diffrn_reflns_limit_l_min -8
_diffrn_reflns_number 2908
_diffrn_reflns_theta_full 27.51
_diffrn_reflns_theta_max 27.51
_diffrn_standards_decay_% 0.27
_diffrn_standards_interval_count 0
_diffrn_standards_number 3
_exptl_absorpt_coefficient_mu 12.093
_exptl_absorpt_correction_T_max 0.089
_exptl_absorpt_correction_T_min 0.033
_exptl_absorpt_correction_type psi-scan
_exptl_absorpt_process_details '(North, Phillips & Mathews, 1968)'
_exptl_crystal_colour 'dark red'
_exptl_crystal_density_diffrn 2.211
_exptl_crystal_density_meas ?
_exptl_crystal_density_method 'not measured'
_exptl_crystal_description needle
_exptl_crystal_F_000 1376.00
_exptl_crystal_size_max 0.70
_exptl_crystal_size_mid 0.30
_exptl_crystal_size_min 0.20
_refine_diff_density_max 5.93
_refine_diff_density_min -3.41
_refine_ls_extinction_coef ?
_refine_ls_extinction_method none
_refine_ls_goodness_of_fit_ref 1.001
_refine_ls_hydrogen_treatment refall
_refine_ls_number_parameters 156
_refine_ls_number_reflns 1731
_refine_ls_R_factor_gt 0.0520
_refine_ls_shift/su_max 0.0000
_refine_ls_structure_factor_coef F
_refine_ls_weighting_details 'w = 1/[0.0004Fo^2^ + 4.0000\s(Fo^2^) + 0.5000]'
_refine_ls_weighting_scheme calc
_refine_ls_wR_factor_ref 0.0540
_reflns_number_gt 1731
_reflns_number_total 2519
_reflns_threshold_expression F^2^>3.0\s(F^2^)
_cod_depositor_comments
;
The following automatic conversions were performed:

'_exptl_absorpt_correction_type' tag value 'psi-scans' was replaced
with 'psi-scan' value.

Automatic conversion script
Id: cif_fix_values 1646 2011-03-28 12:23:43Z adriana 
;
_cod_original_formula_sum 'C22 H30 Ir2 N4 '
_cod_database_code 1100788

loop_
_symmetry_equiv_pos_site_id
_symmetry_equiv_pos_as_xyz
1 +X,+Y,+Z
2 1/2-X,1/2+Y,1/2+Z
3 +X,1/2-Y,+Z
4 1/2-X,-Y,1/2+Z
5 -X,-Y,-Z
6 1/2+X,1/2-Y,1/2-Z
7 -X,1/2+Y,-Z
8 1/2+X,+Y,1/2-Z

loop_
_atom_site_label
_atom_site_type_symbol
_atom_site_fract_x
_atom_site_fract_y
_atom_site_fract_z
_atom_site_U_iso_or_equiv
_atom_site_adp_type
_atom_site_occupancy
_atom_site_symmetry_multiplicity
_atom_site_calc_flag
_atom_site_refinement_flags
_atom_site_disorder_assembly
_atom_site_disorder_group
Ir(1) Ir 0.43198(3) 0.2500 0.31218(9) 0.0270(2) Uani 1.00 2 d S . .
Ir(2) Ir 0.30015(3) 0.2500 0.3253(1) 0.0288(2) Uani 1.00 2 d S . .
N(1) N 0.3668(5) 0.1705(9) 0.429(2) 0.048(4) Uani 1.00 1 d . . .
N(2) N 0.3667(7) 0.013(1) 0.365(4) 0.098(6) Uani 1.00 1 d . . .
C(1) C 0.3660(7) 0.087(1) 0.391(3) 0.066(5) Uani 1.00 1 d . . .
C(2) C 0.4793(7) 0.2032(8) 0.057(2) 0.039(4) Uani 1.00 1 d . . .
C(3) C 0.5140(7) 0.1755(9) 0.228(2) 0.042(4) Uani 1.00 1 d . . .
C(4) C 0.5311(7) 0.2500 0.335(2) 0.032(5) Uani 1.00 2 d S . .
C(5) C 0.4509(9) 0.148(1) -0.104(3) 0.076(6) Uani 1.00 1 d . . .
C(6) C 0.524(1) 0.081(1) 0.275(3) 0.087(7) Uani 1.00 1 d . . .
C(7) C 0.569(1) 0.25000(1) 0.514(3) 0.079(9) Uani 1.00 2 d S . .
C(8) C 0.2485(6) 0.2026(8) 0.070(2) 0.036(4) Uani 1.00 1 d . . .
C(9) C 0.2178(6) 0.1756(9) 0.253(2) 0.045(4) Uani 1.00 1 d . . .
C(10) C 0.1997(8) 0.2500 0.364(3) 0.036(5) Uani 1.00 2 d S . .
C(11) C 0.2749(8) 0.144(1) -0.087(2) 0.055(5) Uani 1.00 1 d . . .
C(12) C 0.2074(9) 0.080(1) 0.306(3) 0.076(6) Uani 1.00 1 d . . .
C(13) C 0.163(1) 0.25000(1) 0.555(4) 0.077(9) Uani 1.00 2 d S . .
H(1) H 0.4218 0.1100 -0.0410 0.091 Uiso 1.00 1 c R . .
H(2) H 0.4298 0.1814 -0.2020 0.091 Uiso 1.00 1 c R . .
H(3) H 0.4827 0.1142 -0.1668 0.091 Uiso 1.00 1 c R . .
H(4) H 0.5041 0.0692 0.3989 0.104 Uiso 1.00 1 c R . .
H(5) H 0.5063 0.0455 0.1738 0.104 Uiso 1.00 1 c R . .
H(6) H 0.5676 0.0685 0.2864 0.104 Uiso 1.00 1 c R . .
H(7) H 0.5475 0.2192 0.6147 0.095 Uiso 0.50 1 c R . .
H(8) H 0.6086 0.2227 0.4899 0.095 Uiso 0.50 1 c R . .
H(9) H 0.5762 0.3080 0.5561 0.095 Uiso 0.50 1 c R . .
H(10) H 0.2423 0.1093 -0.1403 0.066 Uiso 1.00 1 c R . .
H(11) H 0.2932 0.1774 -0.1918 0.066 Uiso 1.00 1 c R . .
H(12) H 0.3059 0.1082 -0.0288 0.066 Uiso 1.00 1 c R . .
H(13) H 0.1639 0.0697 0.3234 0.092 Uiso 1.00 1 c R . .
H(14) H 0.2233 0.0430 0.2051 0.092 Uiso 1.00 1 c R . .
H(15) H 0.2286 0.0692 0.4282 0.092 Uiso 1.00 1 c R . .
H(16) H 0.1571 0.3080 0.5995 0.092 Uiso 0.50 1 c R . .
H(17) H 0.1230 0.2236 0.5356 0.092 Uiso 0.50 1 c R . .
H(18) H 0.1855 0.2184 0.6527 0.092 Uiso 0.50 1 c R . .

loop_
_atom_type_symbol
_atom_type_description
_atom_type_scat_dispersion_real
_atom_type_scat_dispersion_imag
_atom_type_scat_source
C C 0.003 0.002
;
International Tables for Crystallography
(1992, Vol. C, Tables 4.2.6.8 and 6.1.1.4)
;
H H 0.000 0.000
;
International Tables for Crystallography
(1992, Vol. C, Table 6.1.1.4)
;
N N 0.006 0.003
;
International Tables for Crystallography
(1992, Vol. C, Tables 4.2.6.8 and 6.1.1.4)
;
Ir Ir -1.444 7.990
;
International Tables for Crystallography
(1992, Vol. C, Tables 4.2.6.8 and 6.1.1.4)
;
